data_7106373
loop_
_publ_author_name
'Lei Wang'
'Shiyong Peng'
'Jian Wang'

_publ_section_title
;
 Palladium-catalyzed cascade reactions of coumarins with alkynes:
 synthesis of highly substituted cyclopentadiene fused chromones
;
_journal_name_full Chem.Commun.
_journal_page_first 5422
_journal_paper_doi 10.1039/c1cc10939a
_journal_volume 47
_journal_year 2011
_chemical_formula_sum 'C36 H24 O2'
_chemical_formula_weight 488.55
_chemical_name_systematic
;
?
;
_space_group_IT_number 14
_symmetry_cell_setting monoclinic
_symmetry_space_group_name_Hall '-P 2yn'
_symmetry_space_group_name_H-M 'P 1 21/n 1'
_atom_sites_solution_hydrogens geom
_atom_sites_solution_primary direct
_atom_sites_solution_secondary difmap
_audit_creation_method SHELXL-97
_cell_angle_alpha 90.00
_cell_angle_beta 92.355(2)
_cell_angle_gamma 90.00
_cell_formula_units_Z 4
_cell_length_a 12.4946(8)
_cell_length_b 9.7428(7)
_cell_length_c 21.0397(15)
_cell_measurement_reflns_used 2752
_cell_measurement_temperature 223(2)
_cell_measurement_theta_max 25.34
_cell_measurement_theta_min 2.65
_cell_volume 2559.0(3)
_computing_cell_refinement 'Bruker SMART'
_computing_data_collection 'Bruker SMART'
_computing_data_reduction 'Bruker SAINT'
_computing_molecular_graphics 'Bruker SHELXTL'
_computing_publication_material 'Bruker SHELXTL'
_computing_structure_refinement 'SHELXL-97 (Sheldrick, 1997)'
_computing_structure_solution 'SHELXS-97 (Sheldrick, 1990)'
_diffrn_ambient_temperature 223(2)
_diffrn_measured_fraction_theta_full 0.999
_diffrn_measured_fraction_theta_max 0.999
_diffrn_measurement_device_type 'CCD area detector'
_diffrn_measurement_method 'phi and omega scans'
_diffrn_radiation_monochromator graphite
_diffrn_radiation_source 'fine-focus sealed tube'
_diffrn_radiation_type MoK\a
_diffrn_radiation_wavelength 0.71073
_diffrn_reflns_av_R_equivalents 0.0419
_diffrn_reflns_av_sigmaI/netI 0.0523
_diffrn_reflns_limit_h_max 16
_diffrn_reflns_limit_h_min -14
_diffrn_reflns_limit_k_max 12
_diffrn_reflns_limit_k_min -12
_diffrn_reflns_limit_l_max 25
_diffrn_reflns_limit_l_min -27
_diffrn_reflns_number 17688
_diffrn_reflns_theta_full 27.50
_diffrn_reflns_theta_max 27.50
_diffrn_reflns_theta_min 1.86
_exptl_absorpt_coefficient_mu 0.077
_exptl_absorpt_correction_T_max 0.9908
_exptl_absorpt_correction_T_min 0.9624
_exptl_absorpt_correction_type multi-scan
_exptl_absorpt_process_details 'sadabs, (Sheldrick 2001)'
_exptl_crystal_colour Colourless
_exptl_crystal_density_diffrn 1.268
_exptl_crystal_density_meas ?
_exptl_crystal_density_method 'not measured'
_exptl_crystal_description Block
_exptl_crystal_F_000 1024
_exptl_crystal_size_max 0.50
_exptl_crystal_size_mid 0.16
_exptl_crystal_size_min 0.12
_refine_diff_density_max 0.290
_refine_diff_density_min -0.293
_refine_diff_density_rms 0.045
_refine_ls_extinction_method none
_refine_ls_goodness_of_fit_ref 1.092
_refine_ls_hydrogen_treatment constr
_refine_ls_matrix_type full
_refine_ls_number_parameters 343
_refine_ls_number_reflns 5876
_refine_ls_number_restraints 0
_refine_ls_restrained_S_all 1.092
_refine_ls_R_factor_all 0.0817
_refine_ls_R_factor_gt 0.0600
_refine_ls_shift/su_max 0.001
_refine_ls_shift/su_mean 0.000
_refine_ls_structure_factor_coef Fsqd
_refine_ls_weighting_details 'calc w=1/[\s^2^(Fo^2^)+(0.0475P)^2^+0.7134P] where P=(Fo^2^+2Fc^2^)/3'
_refine_ls_weighting_scheme calc
_refine_ls_wR_factor_gt 0.1256
_refine_ls_wR_factor_ref 0.1357
_reflns_number_gt 4514
_reflns_number_total 5876
_reflns_threshold_expression >2sigma(I)
_cod_data_source_file c1cc10939a.txt
_cod_data_source_block a427
_cod_depositor_comments
;
The following automatic conversions were performed:

'_exptl_crystal_density_meas' value 'Not Measured' was changed to '?'
- the value is perceived as not measured.

Automatic conversion script
Id: cif_fix_values 3008 2015-01-20 13:52:24Z robertas 
;
_cod_original_sg_symbol_H-M P2(1)/n
_cod_database_code 7106373

loop_
_symmetry_equiv_pos_as_xyz
'x, y, z'
'-x+1/2, y+1/2, -z+1/2'
'-x, -y, -z'
'x-1/2, -y-1/2, z-1/2'

loop_
_atom_site_label
_atom_site_type_symbol
_atom_site_fract_x
_atom_site_fract_y
_atom_site_fract_z
_atom_site_U_iso_or_equiv
_atom_site_adp_type
_atom_site_occupancy
_atom_site_symmetry_multiplicity
_atom_site_calc_flag
_atom_site_refinement_flags
_atom_site_disorder_assembly
_atom_site_disorder_group
O1 O 0.78274(9) 0.51077(13) 0.15568(6) 0.0312(3) Uani 1 1 d . . .
O2 O 0.88875(10) 0.76733(14) 0.01516(6) 0.0393(3) Uani 1 1 d . . .
C1 C 0.71048(13) 0.57611(18) 0.11417(8) 0.0284(4) Uani 1 1 d . . .
C2 C 0.60311(14) 0.5463(2) 0.12210(9) 0.0360(4) Uani 1 1 d . . .
H2 H 0.5827 0.4877 0.1550 0.043 Uiso 1 1 calc R . .
C3 C 0.52722(15) 0.6036(2) 0.08112(10) 0.0437(5) Uani 1 1 d . . .
H3 H 0.4543 0.5842 0.0858 0.052 Uiso 1 1 calc R . .
C4 C 0.55824(16) 0.6905(2) 0.03265(11) 0.0479(6) Uani 1 1 d . . .
H4 H 0.5061 0.7287 0.0045 0.057 Uiso 1 1 calc R . .
C5 C 0.66423(15) 0.7206(2) 0.02566(9) 0.0391(5) Uani 1 1 d . . .
H5 H 0.6840 0.7800 -0.0071 0.047 Uiso 1 1 calc R . .
C6 C 0.74369(13) 0.66380(18) 0.06678(8) 0.0284(4) Uani 1 1 d . . .
C7 C 0.85897(13) 0.69256(18) 0.05779(8) 0.0269(4) Uani 1 1 d . . .
C8 C 0.92841(13) 0.61945(17) 0.10334(8) 0.0251(4) Uani 1 1 d . . .
C9 C 0.88741(13) 0.53508(18) 0.14660(8) 0.0260(4) Uani 1 1 d . . .
C10 C 0.97162(13) 0.45380(18) 0.18404(8) 0.0264(4) Uani 1 1 d . . .
C11 C 1.07275(13) 0.50921(18) 0.15264(8) 0.0270(4) Uani 1 1 d . . .
C12 C 1.04682(13) 0.60556(18) 0.10890(8) 0.0260(4) Uani 1 1 d . . .
C13 C 0.94723(13) 0.30076(18) 0.17104(8) 0.0263(4) Uani 1 1 d . . .
C14 C 0.97290(14) 0.2432(2) 0.11304(8) 0.0315(4) Uani 1 1 d . . .
H14 H 1.0088 0.2963 0.0833 0.038 Uiso 1 1 calc R . .
C15 C 0.94608(15) 0.1088(2) 0.09890(9) 0.0374(5) Uani 1 1 d . . .
H15 H 0.9646 0.0704 0.0599 0.045 Uiso 1 1 calc R . .
C16 C 0.89208(15) 0.0306(2) 0.14206(10) 0.0411(5) Uani 1 1 d . . .
H16 H 0.8739 -0.0609 0.1324 0.049 Uiso 1 1 calc R . .
C17 C 0.86508(15) 0.0871(2) 0.19917(10) 0.0380(5) Uani 1 1 d . . .
H17 H 0.8279 0.0342 0.2284 0.046 Uiso 1 1 calc R . .
C18 C 0.89231(14) 0.22155(19) 0.21382(9) 0.0316(4) Uani 1 1 d . . .
H18 H 0.8735 0.2594 0.2529 0.038 Uiso 1 1 calc R . .
C19 C 0.97689(13) 0.48802(19) 0.25532(8) 0.0284(4) Uani 1 1 d . . .
C20 C 0.91535(15) 0.5904(2) 0.28102(9) 0.0359(4) Uani 1 1 d . . .
H20 H 0.8695 0.6432 0.2542 0.043 Uiso 1 1 calc R . .
C21 C 0.92070(18) 0.6159(2) 0.34597(10) 0.0489(6) Uani 1 1 d . . .
H21 H 0.8779 0.6850 0.3630 0.059 Uiso 1 1 calc R . .
C22 C 0.98842(19) 0.5403(3) 0.38536(10) 0.0528(6) Uani 1 1 d . . .
H22 H 0.9916 0.5573 0.4294 0.063 Uiso 1 1 calc R . .
C23 C 1.05181(17) 0.4394(2) 0.36037(9) 0.0464(5) Uani 1 1 d . . .
H23 H 1.0988 0.3885 0.3873 0.056 Uiso 1 1 calc R . .
C24 C 1.04607(15) 0.4131(2) 0.29565(9) 0.0372(4) Uani 1 1 d . . .
H24 H 1.0892 0.3441 0.2788 0.045 Uiso 1 1 calc R . .
C25 C 1.18366(13) 0.46924(19) 0.17405(8) 0.0297(4) Uani 1 1 d . . .
C26 C 1.24426(16) 0.5570(2) 0.21243(11) 0.0486(6) Uani 1 1 d . . .
H26 H 1.2158 0.6426 0.2236 0.058 Uiso 1 1 calc R . .
C27 C 1.34647(17) 0.5212(3) 0.23485(12) 0.0554(6) Uani 1 1 d . . .
H27 H 1.3860 0.5816 0.2616 0.067 Uiso 1 1 calc R . .
C28 C 1.38978(15) 0.3982(2) 0.21802(11) 0.0481(6) Uani 1 1 d . . .
H28 H 1.4586 0.3732 0.2336 0.058 Uiso 1 1 calc R . .
C29 C 1.33230(17) 0.3120(3) 0.17842(12) 0.0544(6) Uani 1 1 d . . .
H29 H 1.3627 0.2286 0.1658 0.065 Uiso 1 1 calc R . .
C30 C 1.22912(16) 0.3467(2) 0.15669(11) 0.0449(5) Uani 1 1 d . . .
H30 H 1.1901 0.2859 0.1299 0.054 Uiso 1 1 calc R . .
C31 C 1.12268(13) 0.68929(18) 0.07284(8) 0.0268(4) Uani 1 1 d . . .
C32 C 1.12392(15) 0.8305(2) 0.07922(9) 0.0367(4) Uani 1 1 d . . .
H32 H 1.0767 0.8730 0.1067 0.044 Uiso 1 1 calc R . .
C33 C 1.19393(16) 0.9103(2) 0.04559(10) 0.0442(5) Uani 1 1 d . . .
H33 H 1.1941 1.0062 0.0504 0.053 Uiso 1 1 calc R . .
C34 C 1.26320(15) 0.8489(2) 0.00515(9) 0.0426(5) Uani 1 1 d . . .
H34 H 1.3099 0.9029 -0.0183 0.051 Uiso 1 1 calc R . .
C35 C 1.26390(15) 0.7086(2) -0.00094(9) 0.0426(5) Uani 1 1 d . . .
H35 H 1.3120 0.6667 -0.0281 0.051 Uiso 1 1 calc R . .
C36 C 1.19431(14) 0.6283(2) 0.03265(9) 0.0350(4) Uani 1 1 d . . .
H36 H 1.1955 0.5323 0.0282 0.042 Uiso 1 1 calc R . .

loop_
_atom_site_aniso_label
_atom_site_aniso_U_11
_atom_site_aniso_U_22
_atom_site_aniso_U_33
_atom_site_aniso_U_23
_atom_site_aniso_U_13
_atom_site_aniso_U_12
O1 0.0224(6) 0.0409(8) 0.0307(7) 0.0065(6) 0.0035(5) 0.0033(5)
O2 0.0346(7) 0.0469(8) 0.0367(7) 0.0157(6) 0.0039(6) 0.0015(6)
C1 0.0249(8) 0.0320(10) 0.0283(9) -0.0049(7) 0.0001(7) 0.0053(7)
C2 0.0276(9) 0.0434(12) 0.0372(10) -0.0015(9) 0.0040(8) 0.0007(8)
C3 0.0229(9) 0.0552(14) 0.0530(13) -0.0011(11) 0.0004(9) 0.0021(9)
C4 0.0301(10) 0.0586(15) 0.0540(13) 0.0082(11) -0.0096(9) 0.0089(10)
C5 0.0353(10) 0.0430(12) 0.0387(11) 0.0047(9) -0.0015(8) 0.0066(9)
C6 0.0283(9) 0.0281(9) 0.0289(9) -0.0038(7) 0.0014(7) 0.0043(7)
C7 0.0299(9) 0.0268(9) 0.0242(9) -0.0025(7) 0.0031(7) 0.0026(7)
C8 0.0232(8) 0.0266(9) 0.0257(9) -0.0009(7) 0.0043(7) 0.0032(7)
C9 0.0219(8) 0.0298(9) 0.0267(9) -0.0017(7) 0.0046(7) 0.0026(7)
C10 0.0228(8) 0.0317(10) 0.0247(8) 0.0027(7) 0.0027(7) 0.0034(7)
C11 0.0252(8) 0.0284(9) 0.0277(9) -0.0018(7) 0.0037(7) 0.0018(7)
C12 0.0236(8) 0.0273(9) 0.0274(9) -0.0022(7) 0.0040(7) 0.0031(7)
C13 0.0210(8) 0.0310(10) 0.0268(9) 0.0015(7) -0.0013(7) 0.0050(7)
C14 0.0281(9) 0.0388(11) 0.0275(9) 0.0014(8) -0.0012(7) 0.0053(8)
C15 0.0363(10) 0.0437(12) 0.0319(10) -0.0101(9) -0.0030(8) 0.0081(9)
C16 0.0357(11) 0.0338(11) 0.0532(13) -0.0086(9) -0.0049(9) -0.0003(9)
C17 0.0335(10) 0.0369(11) 0.0435(11) 0.0024(9) 0.0014(8) -0.0049(8)
C18 0.0288(9) 0.0363(10) 0.0298(9) -0.0006(8) 0.0039(7) -0.0006(8)
C19 0.0273(9) 0.0320(10) 0.0262(9) 0.0035(7) 0.0027(7) -0.0055(7)
C20 0.0335(10) 0.0389(11) 0.0357(10) -0.0026(9) 0.0059(8) -0.0023(8)
C21 0.0477(12) 0.0562(14) 0.0437(12) -0.0159(11) 0.0125(10) -0.0082(11)
C22 0.0580(14) 0.0709(17) 0.0297(11) -0.0081(11) 0.0049(10) -0.0224(13)
C23 0.0476(12) 0.0588(15) 0.0321(11) 0.0070(10) -0.0075(9) -0.0132(11)
C24 0.0369(10) 0.0407(11) 0.0338(10) 0.0017(9) -0.0012(8) -0.0017(9)
C25 0.0228(8) 0.0352(10) 0.0314(9) 0.0071(8) 0.0050(7) 0.0025(8)
C26 0.0353(11) 0.0409(12) 0.0686(15) -0.0065(11) -0.0077(10) 0.0028(9)
C27 0.0334(11) 0.0539(15) 0.0775(17) 0.0006(13) -0.0165(11) -0.0030(10)
C28 0.0221(9) 0.0575(15) 0.0644(15) 0.0215(12) -0.0019(9) 0.0041(9)
C29 0.0352(11) 0.0516(14) 0.0765(17) 0.0006(12) 0.0034(11) 0.0181(10)
C30 0.0321(10) 0.0445(13) 0.0576(14) -0.0079(10) -0.0018(9) 0.0076(9)
C31 0.0219(8) 0.0330(10) 0.0253(9) 0.0027(7) -0.0009(7) 0.0020(7)
C32 0.0319(10) 0.0340(11) 0.0447(11) 0.0021(9) 0.0093(8) 0.0032(8)
C33 0.0391(11) 0.0391(12) 0.0543(13) 0.0102(10) 0.0004(10) -0.0043(9)
C34 0.0278(10) 0.0617(15) 0.0382(11) 0.0136(10) 0.0008(8) -0.0128(10)
C35 0.0279(10) 0.0679(16) 0.0326(10) -0.0042(10) 0.0096(8) -0.0030(10)
C36 0.0303(9) 0.0406(11) 0.0344(10) -0.0075(8) 0.0047(8) 0.0018(8)

loop_
_atom_type_symbol
_atom_type_description
_atom_type_scat_dispersion_real
_atom_type_scat_dispersion_imag
_atom_type_scat_source
C C 0.0033 0.0016 'International Tables Vol C Tables 4.2.6.8 and 6.1.1.4'
H H 0.0000 0.0000 'International Tables Vol C Tables 4.2.6.8 and 6.1.1.4'
O O 0.0106 0.0060 'International Tables Vol C Tables 4.2.6.8 and 6.1.1.4'

loop_
_geom_angle_atom_site_label_1
_geom_angle_atom_site_label_2
_geom_angle_atom_site_label_3
_geom_angle
_geom_angle_site_symmetry_1
_geom_angle_site_symmetry_3
_geom_angle_publ_flag
C9 O1 C1 116.12(13) . . ?
O1 C1 C6 121.94(15) . . ?
O1 C1 C2 115.84(16) . . ?
C6 C1 C2 122.21(16) . . ?
C3 C2 C1 118.98(19) . . ?
C2 C3 C4 120.07(18) . . ?
C5 C4 C3 120.54(18) . . ?
C4 C5 C6 120.78(19) . . ?
C1 C6 C5 117.41(17) . . ?
C1 C6 C7 121.77(15) . . ?
C5 C6 C7 120.77(16) . . ?
O2 C7 C8 125.68(16) . . ?
O2 C7 C6 122.01(16) . . ?
C8 C7 C6 112.28(15) . . ?
C9 C8 C7 120.85(15) . . ?
C9 C8 C12 107.30(14) . . ?
C7 C8 C12 131.49(15) . . ?
C8 C9 O1 126.99(15) . . ?
C8 C9 C10 113.38(14) . . ?
O1 C9 C10 119.45(15) . . ?
C9 C10 C19 113.34(14) . . ?
C9 C10 C13 106.58(13) . . ?
C19 C10 C13 112.52(14) . . ?
C9 C10 C11 99.08(13) . . ?
C19 C10 C11 109.79(13) . . ?
C13 C10 C11 114.84(14) . . ?
C12 C11 C25 125.71(16) . . ?
C12 C11 C10 110.97(14) . . ?
C25 C11 C10 123.02(15) . . ?
C11 C12 C31 126.38(15) . . ?
C11 C12 C8 109.18(15) . . ?
C31 C12 C8 124.41(15) . . ?
C18 C13 C14 118.83(17) . . ?
C18 C13 C10 121.41(15) . . ?
C14 C13 C10 119.55(15) . . ?
C15 C14 C13 120.52(18) . . ?
C14 C15 C16 120.13(18) . . ?
C17 C16 C15 119.79(19) . . ?
C16 C17 C18 120.39(19) . . ?
C17 C18 C13 120.33(18) . . ?
C20 C19 C24 118.76(17) . . ?
C20 C19 C10 122.43(16) . . ?
C24 C19 C10 118.81(16) . . ?
C19 C20 C21 120.58(19) . . ?
C22 C21 C20 120.1(2) . . ?
C21 C22 C23 120.1(2) . . ?
C22 C23 C24 119.9(2) . . ?
C23 C24 C19 120.52(19) . . ?
C30 C25 C26 118.00(17) . . ?
C30 C25 C11 122.29(17) . . ?
C26 C25 C11 119.70(17) . . ?
C25 C26 C27 121.2(2) . . ?
C28 C27 C26 120.0(2) . . ?
C29 C28 C27 119.55(19) . . ?
C28 C29 C30 120.5(2) . . ?
C25 C30 C29 120.7(2) . . ?
C32 C31 C36 118.66(17) . . ?
C32 C31 C12 120.18(16) . . ?
C36 C31 C12 121.16(16) . . ?
C31 C32 C33 120.89(18) . . ?
C34 C33 C32 119.9(2) . . ?
C35 C34 C33 119.83(18) . . ?
C34 C35 C36 120.54(19) . . ?
C35 C36 C31 120.17(19) . . ?

loop_
_geom_bond_atom_site_label_1
_geom_bond_atom_site_label_2
_geom_bond_distance
_geom_bond_site_symmetry_2
_geom_bond_publ_flag
O1 C9 1.3504(19) . ?
O1 C1 1.385(2) . ?
O2 C7 1.225(2) . ?
C1 C6 1.389(2) . ?
C1 C2 1.389(2) . ?
C2 C3 1.374(3) . ?
C3 C4 1.392(3) . ?
C4 C5 1.370(3) . ?
C5 C6 1.403(2) . ?
C6 C7 1.487(2) . ?
C7 C8 1.453(2) . ?
C8 C9 1.343(2) . ?
C8 C12 1.485(2) . ?
C9 C10 1.512(2) . ?
C10 C19 1.535(2) . ?
C10 C13 1.544(3) . ?
C10 C11 1.547(2) . ?
C11 C12 1.345(2) . ?
C11 C25 1.491(2) . ?
C12 C31 1.483(2) . ?
C13 C18 1.388(2) . ?
C13 C14 1.392(2) . ?
C14 C15 1.381(3) . ?
C15 C16 1.382(3) . ?
C16 C17 1.376(3) . ?
C17 C18 1.385(3) . ?
C19 C20 1.383(3) . ?
C19 C24 1.393(3) . ?
C20 C21 1.388(3) . ?
C21 C22 1.374(3) . ?
C22 C23 1.380(3) . ?
C23 C24 1.385(3) . ?
C25 C30 1.378(3) . ?
C25 C26 1.381(3) . ?
C26 C27 1.388(3) . ?
C27 C28 1.368(3) . ?
C28 C29 1.366(3) . ?
C29 C30 1.392(3) . ?
C31 C32 1.382(3) . ?
C31 C36 1.390(2) . ?
C32 C33 1.386(3) . ?
C33 C34 1.375(3) . ?
C34 C35 1.373(3) . ?
C35 C36 1.385(3) . ?

loop_
_cod_related_entry_id
_cod_related_entry_database
_cod_related_entry_code
1 ChemSpider 30653289
